data_1518389
loop_
_publ_author_name
'Hrob\'arik, Peter'
'Hrob\'arikov\'a, Veronika'
'Semak, Vladislav'
'Kas\'ak, Peter'
'Rakovsk\'y, Erik'
'Polyzos, Ioannis'
'Fakis, Mihalis'
'Persephonis, Peter'

_publ_section_title
;
 Quadrupolar benzobisthiazole-cored arylamines as highly efficient
 two-photon absorbing fluorophores.
;
_journal_issue 24
_journal_name_full 'Organic letters'
_journal_page_first 6358
_journal_page_last 6361
_journal_paper_doi 10.1021/ol503137p
_journal_volume 16
_journal_year 2014
_chemical_formula_moiety 'C48 H34 N4 S2, 2(C H Cl3)'
_chemical_formula_sum 'C50 H36 Cl6 N4 S2'
_chemical_formula_weight 969.65
_chemical_name_systematic
;
(E,E)-2,6-Bis{2-[4-(N,N-diphenylamino)phenyl]ethenyl}benzo[1,2-d:4,5-d']
bisthiazole
;
_space_group_crystal_system triclinic
_space_group_IT_number 2
_space_group_name_Hall '-P 1'
_space_group_name_H-M_alt 'P -1'
_symmetry_space_group_name_Hall '-P 1'
_symmetry_space_group_name_H-M 'P -1'
_atom_sites_solution_hydrogens geom
_atom_sites_solution_primary direct
_atom_sites_solution_secondary difmap
_audit_creation_date 2014-11-22
_audit_creation_method
;
Olex2 1.2-alpha
(compiled 2014.09.19 svn.r3012 for OlexSys, GUI svn.r4889)
;
_cell_angle_alpha 101.686(4)
_cell_angle_beta 91.082(4)
_cell_angle_gamma 107.507(5)
_cell_formula_units_Z 2
_cell_length_a 9.7874(5)
_cell_length_b 11.8977(6)
_cell_length_c 22.0108(11)
_cell_measurement_reflns_used 5094
_cell_measurement_temperature 298
_cell_measurement_theta_max 18.7280
_cell_measurement_theta_min 3.6880
_cell_volume 2385.0(2)
_computing_cell_refinement
;
CrysAlisPro, Agilent Technologies,
Version 1.171.37.34 (release 22-05-2014 CrysAlis171 .NET)
(compiled May 22 2014,16:03:01)
;
_computing_data_collection
;
CrysAlisPro, Agilent Technologies,
Version 1.171.37.34 (release 22-05-2014 CrysAlis171 .NET)
(compiled May 22 2014,16:03:01)
;
_computing_data_reduction
;
CrysAlisPro, Agilent Technologies,
Version 1.171.37.34 (release 22-05-2014 CrysAlis171 .NET)
(compiled May 22 2014,16:03:01)
;
_computing_molecular_graphics 'Olex2 (Dolomanov et al., 2009)'
_computing_publication_material 'PLATON (Spek, 2009)'
_computing_structure_refinement 'ShelXL 2014/6 (Sheldrick, 2008)'
_computing_structure_solution 'SIR 2008 (Burla et al., 2007)'
_diffrn_ambient_temperature 298
_diffrn_detector 'CCD plate'
_diffrn_detector_area_resol_mean 10.4340
_diffrn_detector_type Ruby
_diffrn_measured_fraction_theta_full 0.991
_diffrn_measured_fraction_theta_max 0.991
_diffrn_measurement_device 'four-circle \k-axis diffractometer'
_diffrn_measurement_device_type 'Oxford Diffraction Gemini R'
_diffrn_measurement_method '\w scans'
_diffrn_radiation_monochromator graphite
_diffrn_radiation_probe x-ray
_diffrn_radiation_type MoK\a
_diffrn_radiation_wavelength 0.71073
_diffrn_reflns_av_R_equivalents 0.1353
_diffrn_reflns_av_sigmaI/netI 0.1279
_diffrn_reflns_Laue_measured_fraction_full 0.991
_diffrn_reflns_Laue_measured_fraction_max 0.991
_diffrn_reflns_limit_h_max 8
_diffrn_reflns_limit_h_min -8
_diffrn_reflns_limit_k_max 10
_diffrn_reflns_limit_k_min -10
_diffrn_reflns_limit_l_max 19
_diffrn_reflns_limit_l_min -19
_diffrn_reflns_number 38253
_diffrn_reflns_point_group_measured_fraction_full 0.991
_diffrn_reflns_point_group_measured_fraction_max 0.991
_diffrn_reflns_theta_full 18.846
_diffrn_reflns_theta_max 18.846
_diffrn_reflns_theta_min 3.711
_diffrn_source 'Enhance (Mo) X-ray Source'
_exptl_absorpt_coefficient_mu 0.487
_exptl_absorpt_correction_T_max 1.00000
_exptl_absorpt_correction_T_min 0.82927
_exptl_absorpt_correction_type multi-scan
_exptl_absorpt_process_details
;
CrysAlisPro, Agilent Technologies, Version 1.171.37.34 
 (release 22-05-2014 CrysAlis171 .NET) (compiled May 22 2014,16:03:01)
 Empirical absorption correction using spherical harmonics,
 implemented in SCALE3 ABSPACK scaling algorithm.
;
_exptl_crystal_colour 'clear orange'
_exptl_crystal_colour_lustre clear
_exptl_crystal_colour_primary orange
_exptl_crystal_density_diffrn 1.350
_exptl_crystal_description prism
_exptl_crystal_F_000 996
_exptl_crystal_size_max 0.5445
_exptl_crystal_size_mid 0.0598
_exptl_crystal_size_min 0.0418
_refine_diff_density_max 0.486
_refine_diff_density_min -0.578
_refine_diff_density_rms 0.065
_refine_ls_extinction_method none
_refine_ls_goodness_of_fit_ref 1.038
_refine_ls_hydrogen_treatment constr
_refine_ls_matrix_type full
_refine_ls_number_parameters 610
_refine_ls_number_reflns 3708
_refine_ls_number_restraints 745
_refine_ls_restrained_S_all 1.246
_refine_ls_R_factor_all 0.1151
_refine_ls_R_factor_gt 0.0938
_refine_ls_shift/su_max 0.000
_refine_ls_shift/su_mean 0.000
_refine_ls_structure_factor_coef Fsqd
_refine_ls_weighting_details 'w=1/[\s^2^(Fo^2^)+(0.1505P)^2^+5.1655P] where P=(Fo^2^+2Fc^2^)/3'
_refine_ls_weighting_scheme calc
_refine_ls_wR_factor_gt 0.2475
_refine_ls_wR_factor_ref 0.2687
_reflns_number_gt 2805
_reflns_number_total 3708
_reflns_threshold_expression 'I > 2\s(I)'
_cod_data_source_file ol503137p_si_002.cif
_cod_data_source_block PK439
_cod_depositor_comments 'Adding full bibliography for 1518389.cif.'
_cod_database_code 1518389
_shelxl_version_number 2014/6
_shelx_space_group_comment
;
The symmetry employed for this shelxl refinement is uniquely defined
by the following loop, which should always be used as a source of
symmetry information in preference to the above space-group names.
They are only intended as comments.
;
_olex2_refinement_description
;
1. Fixed Uiso
 At 1.2 times of:
  H44 of C44, H24 of C24, H25 of C25, H28 of C28, H27 of C27, H21 of C21, H22
  of C22, H19 of C19, H17 of C17, H16 of C16, H13 of C13, H14 of C14, H6 of C6,
  H12 of C12, H50 of C50, H46 of C46, H31 of C31, H42 of C42, H20 of C20, H53
  of C53, H48 of C48, H45 of C45, H54 of C54, H39 of C39, H41 of C41, H40 of
  C40, H38 of C38, H32 of C32, H34 of C34, H33 of C33, H51 of C51, H52 of C52,
  H47 of C47, H35 of C35
 At 1.5 times of:
  H1B of C1B, H1A of C1A
2. Restrained distances
 S1-C5 \\sim S10-C11
 with sigma of 0.01
 S1-C2 \\sim S10-C9
 with sigma of 0.01
 N3-C2 \\sim N8-C9
 with sigma of 0.01
 N3-C4 \\sim N8-C7
 with sigma of 0.01
 C7-C6 \\sim C4-C12
 with sigma of 0.01
 C6-C5 \\sim C12-C11
 with sigma of 0.01
 C5-C4 \\sim C7-C11
 with sigma of 0.01
 C2-C13 \\sim C9-C21
 with sigma of 0.01
 C14-C13 \\sim C22-C21
 with sigma of 0.01
 C15-C14 \\sim C23-C22
 with sigma of 0.01
 C20-C15 \\sim C16-C15 \\sim C24-C23 \\sim C28-C23
 with sigma of 0.01
 C20-C19 \\sim C17-C16 \\sim C25-C24 \\sim C28-C27
 with sigma of 0.01
 C19-C18 \\sim C18-C17 \\sim C26-C25 \\sim C27-C26
 with sigma of 0.01
 N29-C18 \\sim N36-C26
 with sigma of 0.01
 N29-C30 \\sim N36-C37
 with sigma of 0.01
 N29-C43 \\sim N36-C49
 with sigma of 0.01
 C35-C30 \\sim C31-C30 \\sim C48-C43 \\sim C44-C43 \\sim C50-C49 \\sim C54-C49
\\sim C38-C37 \\sim C42-C37
 with sigma of 0.01
 C35-C34 \\sim C32-C31 \\sim C48-C47 \\sim C45-C44 \\sim C51-C50 \\sim C54-C53
\\sim C39-C38 \\sim C42-C41
 with sigma of 0.01
 C34-C33 \\sim C33-C32 \\sim C47-C46 \\sim C46-C45 \\sim C52-C51 \\sim C53-C52
\\sim C40-C39 \\sim C41-C40
 with sigma of 0.01
 Cl1B-Cl2B \\sim Cl2B-Cl3B \\sim Cl3B-Cl1B \\sim Cl4B-Cl5B \\sim Cl5B-Cl6B
\\sim Cl6B-Cl4B
 with sigma of 0.01
 Cl1A-Cl2A \\sim Cl2A-Cl3A \\sim Cl3A-Cl1A \\sim Cl4A-Cl5A \\sim Cl5A-Cl6A
\\sim Cl6A-Cl4A
 with sigma of 0.01
 Cl6B-C1B \\sim Cl3B-C1B \\sim Cl2B-C1B \\sim Cl5B-C1B \\sim Cl4B-C1B \\sim
Cl1B-C1B \\sim Cl5A-C1A ~
 Cl3A-C1A \\sim Cl6A-C1A \\sim Cl1A-C1A \\sim Cl4A-C1A \\sim Cl2A-C1A
 with sigma of 0.01
3. Restrained planarity
 Cl1B, Cl2B, Cl3B, Cl4B, Cl5B, Cl6B
 with sigma of 0.1
 Cl5A, Cl3A, Cl6A, Cl1A, Cl4A, Cl2A
 with sigma of 0.1
4. Uiso/Uaniso restraints and constraints
Cl4B \\sim Cl1B \\sim Cl3B \\sim Cl6B \\sim Cl2B \\sim Cl5B: within 1.7A with
sigma of 0.02 and sigma for terminal atoms of 0.04
Cl5A \\sim Cl3A \\sim Cl6A \\sim Cl1A \\sim Cl4A \\sim Cl2A: within 1.7A with
sigma of 0.02 and sigma for terminal atoms of 0.04
5. Rigid body (RIGU) restrains
 All non-hydrogen atoms
 with sigma for 1-2 distances of 0.004 and sigma for 1-3 distances of 0.004
6. Others
 Sof(Cl5B)=Sof(Cl4B)=Sof(Cl6B)=1-FVAR(1)
 Sof(Cl1B)=Sof(Cl2B)=Sof(Cl3B)=FVAR(1)
 Sof(Cl1A)=Sof(Cl3A)=Sof(Cl2A)=1-FVAR(2)
 Sof(Cl6A)=Sof(Cl4A)=Sof(Cl5A)=FVAR(2)
7.a Ternary CH refined with riding coordinates:
 C1B(H1B), C1A(H1A)
7.b Aromatic/amide H refined with riding coordinates:
 C12(H12), C6(H6), C14(H14), C13(H13), C16(H16), C17(H17), C19(H19), C22(H22),
 C21(H21), C27(H27), C28(H28), C25(H25), C24(H24), C44(H44), C50(H50), C42(H42),
  C20(H20), C48(H48), C45(H45), C54(H54), C39(H39), C53(H53), C40(H40),
 C41(H41), C38(H38), C46(H46), C31(H31), C47(H47), C35(H35), C52(H52), C51(H51),
  C33(H33), C34(H34), C32(H32)
;

loop_
_space_group_symop_operation_xyz
'x, y, z'
'-x, -y, -z'

loop_
_atom_site_label
_atom_site_type_symbol
_atom_site_fract_x
_atom_site_fract_y
_atom_site_fract_z
_atom_site_U_iso_or_equiv
_atom_site_adp_type
_atom_site_occupancy
_atom_site_site_symmetry_order
_atom_site_calc_flag
_atom_site_refinement_flags_posn
_atom_site_refinement_flags_adp
_atom_site_refinement_flags_occupancy
_atom_site_disorder_assembly
_atom_site_disorder_group
S1 S 0.3342(2) 0.5645(2) 0.56500(11) 0.0817(8) Uani 1 1 d D U . . .
S10 S 0.6540(3) 0.9532(2) 0.42427(11) 0.0876(9) Uani 1 1 d D U . . .
N3 N 0.6120(7) 0.6402(6) 0.5670(3) 0.0747(19) Uani 1 1 d D U . . .
N8 N 0.3762(7) 0.8784(6) 0.4234(3) 0.080(2) Uani 1 1 d D U . . .
N36 N 0.4265(8) 1.3419(7) 0.1530(3) 0.091(2) Uani 1 1 d D U . . .
C4 C 0.5591(8) 0.7025(7) 0.5296(3) 0.068(2) Uani 1 1 d D U . . .
N29 N 0.5075(8) 0.1577(6) 0.8352(3) 0.091(2) Uani 1 1 d D U . . .
C5 C 0.4087(8) 0.6715(6) 0.5218(3) 0.066(2) Uani 1 1 d D U . . .
C7 C 0.4285(8) 0.8125(7) 0.4588(4) 0.071(2) Uani 1 1 d D U . . .
C9 C 0.4820(8) 0.9525(7) 0.4029(4) 0.075(2) Uani 1 1 d D U . . .
C2 C 0.5057(8) 0.5673(7) 0.5888(4) 0.073(2) Uani 1 1 d D U . . .
C49 C 0.2923(9) 1.3626(7) 0.1455(4) 0.084(2) Uani 1 1 d D U . . .
C12 C 0.6460(9) 0.7888(7) 0.5011(4) 0.075(2) Uani 1 1 d D U . . .
H12 H 0.7457 0.8095 0.5060 0.089 Uiso 1 1 calc R . . . .
C11 C 0.5793(8) 0.8424(6) 0.4654(3) 0.069(2) Uani 1 1 d D U . . .
C6 C 0.3420(9) 0.7262(7) 0.4869(4) 0.078(2) Uani 1 1 d D U . . .
H6 H 0.2423 0.7060 0.4823 0.094 Uiso 1 1 calc R . . . .
C15 C 0.4479(8) 0.3560(7) 0.7030(4) 0.077(2) Uani 1 1 d D U . . .
C37 C 0.5284(10) 1.3685(7) 0.1084(4) 0.090(3) Uani 1 1 d D U . . .
C14 C 0.4297(9) 0.4304(8) 0.6607(4) 0.082(2) Uani 1 1 d D U . . .
H14 H 0.3377 0.4356 0.6548 0.098 Uiso 1 1 calc R . . . .
C23 C 0.5144(8) 1.1729(7) 0.2933(4) 0.080(2) Uani 1 1 d D U . . .
C13 C 0.5289(9) 0.4916(7) 0.6296(4) 0.075(2) Uani 1 1 d D U . . .
H13 H 0.6210 0.4857 0.6341 0.090 Uiso 1 1 calc R . . . .
C18 C 0.4864(8) 0.2218(7) 0.7896(4) 0.078(2) Uani 1 1 d D U . . .
C26 C 0.4562(8) 1.2882(7) 0.2020(4) 0.082(2) Uani 1 1 d D U . . .
C16 C 0.5662(9) 0.3154(7) 0.7040(4) 0.082(2) Uani 1 1 d D U . . .
H16 H 0.6346 0.3336 0.6758 0.099 Uiso 1 1 calc R . . . .
C17 C 0.5852(9) 0.2479(7) 0.7464(4) 0.080(2) Uani 1 1 d D U . . .
H17 H 0.6646 0.2203 0.7457 0.096 Uiso 1 1 calc R . . . .
C43 C 0.6480(9) 0.1639(7) 0.8561(4) 0.085(2) Uani 1 1 d D U . . .
C30 C 0.3885(10) 0.0892(8) 0.8624(4) 0.095(3) Uani 1 1 d D U . . .
C19 C 0.3645(10) 0.2559(8) 0.7873(4) 0.091(3) Uani 1 1 d D U . . .
H19 H 0.2942 0.2345 0.8144 0.109 Uiso 1 1 calc R . . . .
C22 C 0.5477(10) 1.1060(8) 0.3372(4) 0.086(3) Uani 1 1 d D U . . .
H22 H 0.6445 1.1205 0.3486 0.104 Uiso 1 1 calc R . . . .
C21 C 0.4548(10) 1.0273(8) 0.3622(4) 0.087(3) Uani 1 1 d D U . . .
H21 H 0.3585 1.0181 0.3527 0.104 Uiso 1 1 calc R . . . .
C27 C 0.5963(10) 1.3071(8) 0.2236(4) 0.088(3) Uani 1 1 d D U . . .
H27 H 0.6719 1.3584 0.2078 0.106 Uiso 1 1 calc R . . . .
C28 C 0.6239(10) 1.2493(8) 0.2689(4) 0.092(3) Uani 1 1 d D U . . .
H28 H 0.7186 1.2623 0.2831 0.110 Uiso 1 1 calc R . . . .
C25 C 0.3444(10) 1.2173(8) 0.2278(4) 0.089(3) Uani 1 1 d D U . . .
H25 H 0.2497 1.2079 0.2152 0.107 Uiso 1 1 calc R . . . .
C24 C 0.3748(9) 1.1597(8) 0.2731(4) 0.090(3) Uani 1 1 d D U . . .
H24 H 0.2992 1.1110 0.2901 0.108 Uiso 1 1 calc R . . . .
C44 C 0.7600(10) 0.2710(8) 0.8673(4) 0.094(3) Uani 1 1 d D U . . .
H44 H 0.7430 0.3413 0.8618 0.113 Uiso 1 1 calc R . . . .
C50 C 0.2340(10) 1.4157(8) 0.1955(4) 0.099(3) Uani 1 1 d D U . . .
H50 H 0.2837 1.4384 0.2347 0.118 Uiso 1 1 calc R . . . .
C42 C 0.5947(11) 1.2869(9) 0.0796(4) 0.104(3) Uani 1 1 d D U . . .
H42 H 0.5731 1.2113 0.0893 0.125 Uiso 1 1 calc R . . . .
C20 C 0.3465(10) 0.3225(8) 0.7444(4) 0.091(3) Uani 1 1 d D U . . .
H20 H 0.2638 0.3454 0.7435 0.110 Uiso 1 1 calc R . . . .
C48 C 0.6754(11) 0.0621(8) 0.8669(5) 0.108(3) Uani 1 1 d D U . . .
H48 H 0.6012 -0.0107 0.8608 0.129 Uiso 1 1 calc R . . . .
C45 C 0.8959(11) 0.2751(10) 0.8863(5) 0.116(3) Uani 1 1 d D U . . .
H45 H 0.9709 0.3473 0.8921 0.140 Uiso 1 1 calc R . . . .
C54 C 0.2160(10) 1.3321(9) 0.0880(4) 0.103(3) Uani 1 1 d D U . . .
H54 H 0.2530 1.2968 0.0532 0.124 Uiso 1 1 calc R . . . .
C39 C 0.6577(12) 1.5070(10) 0.0492(5) 0.119(3) Uani 1 1 d D U . . .
H39 H 0.6792 1.5819 0.0387 0.143 Uiso 1 1 calc R . . . .
C53 C 0.0874(10) 1.3527(9) 0.0814(5) 0.111(3) Uani 1 1 d D U . . .
H53 H 0.0380 1.3316 0.0422 0.133 Uiso 1 1 calc R . . . .
C40 C 0.7227(13) 1.4259(9) 0.0213(5) 0.122(3) Uani 1 1 d D U . . .
H40 H 0.7875 1.4452 -0.0082 0.146 Uiso 1 1 calc R . . . .
C41 C 0.6920(11) 1.3160(10) 0.0368(5) 0.114(3) Uani 1 1 d D U . . .
H41 H 0.7372 1.2609 0.0184 0.136 Uiso 1 1 calc R . . . .
C38 C 0.5614(11) 1.4800(8) 0.0926(5) 0.108(3) Uani 1 1 d D U . . .
H38 H 0.5182 1.5365 0.1113 0.130 Uiso 1 1 calc R . . . .
C46 C 0.9220(13) 0.1737(9) 0.8967(5) 0.120(3) Uani 1 1 d D U . . .
H46 H 1.0137 0.1767 0.9105 0.144 Uiso 1 1 calc R . . . .
C31 C 0.3864(13) 0.1075(10) 0.9261(4) 0.127(4) Uani 1 1 d D U . . .
H31 H 0.4620 0.1673 0.9510 0.152 Uiso 1 1 calc R . . . .
C47 C 0.8113(11) 0.0678(10) 0.8867(5) 0.125(4) Uani 1 1 d D U . . .
H47 H 0.8285 -0.0016 0.8934 0.150 Uiso 1 1 calc R . . . .
C35 C 0.2741(11) 0.0021(10) 0.8261(5) 0.131(4) Uani 1 1 d D U . . .
H35 H 0.2715 -0.0116 0.7829 0.157 Uiso 1 1 calc R . . . .
C52 C 0.0306(12) 1.4038(9) 0.1314(5) 0.116(3) Uani 1 1 d D U . . .
H52 H -0.0576 1.4169 0.1267 0.139 Uiso 1 1 calc R . . . .
C51 C 0.1048(11) 1.4357(10) 0.1888(5) 0.118(3) Uani 1 1 d D U . . .
H51 H 0.0671 1.4710 0.2234 0.142 Uiso 1 1 calc R . . . .
C33 C 0.1648(14) -0.0451(10) 0.9176(6) 0.140(4) Uani 1 1 d D U . . .
H33 H 0.0885 -0.0906 0.9357 0.168 Uiso 1 1 calc R . . . .
C34 C 0.1642(13) -0.0644(10) 0.8544(6) 0.139(4) Uani 1 1 d D U . . .
H34 H 0.0876 -0.1239 0.8299 0.167 Uiso 1 1 calc R . . . .
C32 C 0.2768(13) 0.0405(12) 0.9541(6) 0.154(5) Uani 1 1 d D U . . .
H32 H 0.2789 0.0534 0.9973 0.185 Uiso 1 1 calc R . . . .
C1B C 0.9313(11) 0.6980(6) 0.6146(3) 0.129(3) Uani 1 1 d D U . . .
H1B H 0.8290 0.6855 0.6049 0.194 Uiso 1 1 calc R . . A 1
Cl1B Cl 1.0275(7) 0.7616(7) 0.5605(3) 0.182(3) Uani 0.634(7) 1 d D U P B 1
Cl2B Cl 0.9539(7) 0.5680(6) 0.6239(4) 0.198(4) Uani 0.634(7) 1 d D U P B 1
Cl3B Cl 0.9927(7) 0.8055(7) 0.6868(3) 0.196(4) Uani 0.634(7) 1 d D U P B 1
Cl5B Cl 0.9818(10) 0.5898(10) 0.5581(4) 0.180(5) Uani 0.366(7) 1 d D U P B 2
Cl4B Cl 1.0315(11) 0.8359(8) 0.6086(7) 0.237(7) Uani 0.366(7) 1 d D U P B 2
Cl6B Cl 0.9535(10) 0.6646(11) 0.6841(4) 0.162(4) Uani 0.366(7) 1 d D U P B 2
C1A C 0.0648(12) 0.8114(6) 0.3613(3) 0.130(4) Uiso 1 1 d D U . . .
H1A H 0.1665 0.8353 0.3763 0.195 Uiso 1 1 calc R . . C 3
Cl1A Cl 0.0545(6) 0.8368(8) 0.2877(3) 0.195(4) Uani 0.742(9) 1 d D U P D 3
Cl3A Cl -0.0108(8) 0.6637(6) 0.3615(5) 0.275(7) Uani 0.742(9) 1 d D U P D 3
Cl2A Cl -0.0154(11) 0.8985(10) 0.4095(5) 0.307(6) Uani 0.742(9) 1 d D U P D 3
Cl6A Cl 0.0496(15) 0.7101(18) 0.2921(6) 0.223(12) Uani 0.258(9) 1 d D U P D 4
Cl4A Cl 0.0142(18) 0.9305(13) 0.3487(12) 0.233(9) Uani 0.258(9) 1 d D U P D 4
Cl5A Cl -0.0490(13) 0.7392(18) 0.4100(6) 0.202(11) Uani 0.258(9) 1 d D U P D 4

loop_
_atom_site_aniso_label
_atom_site_aniso_U_11
_atom_site_aniso_U_22
_atom_site_aniso_U_33
_atom_site_aniso_U_23
_atom_site_aniso_U_13
_atom_site_aniso_U_12
S1 0.0744(16) 0.0887(17) 0.0859(16) 0.0336(13) 0.0003(12) 0.0221(13)
S10 0.0890(18) 0.0818(16) 0.0962(18) 0.0358(13) 0.0038(13) 0.0226(13)
N3 0.069(4) 0.080(5) 0.080(4) 0.028(4) -0.002(3) 0.023(3)
N8 0.075(4) 0.083(5) 0.091(5) 0.036(4) 0.002(4) 0.027(4)
N36 0.098(5) 0.098(5) 0.085(4) 0.039(4) -0.002(4) 0.029(4)
C4 0.066(4) 0.071(5) 0.067(5) 0.016(4) -0.002(4) 0.022(4)
N29 0.101(5) 0.083(5) 0.091(5) 0.039(4) 0.000(4) 0.020(4)
C5 0.069(4) 0.066(5) 0.061(5) 0.009(4) -0.001(4) 0.019(4)
C7 0.074(5) 0.069(5) 0.073(5) 0.017(4) 0.000(4) 0.027(4)
C9 0.084(5) 0.068(5) 0.073(5) 0.011(4) 0.000(4) 0.025(4)
C2 0.074(5) 0.077(5) 0.068(5) 0.012(4) -0.003(4) 0.026(4)
C49 0.090(5) 0.071(6) 0.087(5) 0.031(4) -0.010(4) 0.013(4)
C12 0.064(5) 0.080(5) 0.083(5) 0.028(4) 0.003(4) 0.021(4)
C11 0.073(5) 0.065(5) 0.069(5) 0.015(4) 0.000(4) 0.022(4)
C6 0.069(5) 0.088(5) 0.086(6) 0.031(4) 0.002(4) 0.027(4)
C15 0.080(5) 0.076(5) 0.073(5) 0.024(4) -0.005(4) 0.018(4)
C37 0.097(6) 0.088(6) 0.080(5) 0.029(5) -0.007(4) 0.014(5)
C14 0.076(6) 0.093(6) 0.076(5) 0.031(4) -0.007(4) 0.019(5)
C23 0.090(5) 0.079(5) 0.074(5) 0.020(4) -0.002(4) 0.029(4)
C13 0.075(6) 0.079(5) 0.074(5) 0.024(4) -0.003(4) 0.025(4)
C18 0.091(6) 0.064(5) 0.075(5) 0.019(4) -0.001(4) 0.015(4)
C26 0.095(5) 0.076(6) 0.079(5) 0.027(4) -0.001(4) 0.025(4)
C16 0.086(6) 0.087(6) 0.072(5) 0.022(4) -0.004(4) 0.024(5)
C17 0.091(6) 0.083(6) 0.069(5) 0.020(4) -0.001(4) 0.029(5)
C43 0.103(5) 0.087(5) 0.068(5) 0.022(5) 0.002(4) 0.032(4)
C30 0.106(6) 0.081(6) 0.100(5) 0.038(5) 0.013(4) 0.019(4)
C19 0.092(6) 0.091(6) 0.091(6) 0.034(5) 0.008(5) 0.022(5)
C22 0.101(6) 0.084(6) 0.078(5) 0.020(4) 0.000(5) 0.032(5)
C21 0.100(6) 0.081(6) 0.084(6) 0.022(4) 0.002(5) 0.032(5)
C27 0.094(6) 0.086(6) 0.088(6) 0.034(5) 0.000(4) 0.024(5)
C28 0.085(6) 0.103(6) 0.093(6) 0.037(5) -0.003(4) 0.026(5)
C25 0.092(6) 0.088(6) 0.090(6) 0.032(5) -0.005(4) 0.023(5)
C24 0.086(5) 0.094(6) 0.095(6) 0.040(5) 0.004(4) 0.021(5)
C44 0.110(6) 0.091(6) 0.085(6) 0.027(5) -0.004(5) 0.032(5)
C50 0.108(7) 0.097(7) 0.094(6) 0.030(5) -0.013(5) 0.033(5)
C42 0.120(8) 0.100(6) 0.093(7) 0.029(5) 0.002(5) 0.030(5)
C20 0.087(6) 0.093(6) 0.097(6) 0.039(5) 0.008(5) 0.021(5)
C48 0.134(7) 0.089(6) 0.109(7) 0.036(5) -0.006(6) 0.039(5)
C45 0.115(7) 0.117(7) 0.116(8) 0.034(6) -0.015(6) 0.032(5)
C54 0.104(7) 0.113(7) 0.088(5) 0.035(5) -0.014(5) 0.019(6)
C39 0.138(9) 0.109(7) 0.103(8) 0.043(6) 0.009(6) 0.013(6)
C53 0.099(7) 0.105(8) 0.117(7) 0.039(6) -0.022(5) 0.008(6)
C40 0.130(9) 0.134(8) 0.090(7) 0.032(6) -0.001(6) 0.022(7)
C41 0.114(8) 0.131(8) 0.090(7) 0.026(6) -0.002(5) 0.029(6)
C38 0.127(8) 0.095(6) 0.102(7) 0.040(5) 0.005(6) 0.022(5)
C46 0.132(8) 0.133(7) 0.104(8) 0.033(7) -0.016(6) 0.052(6)
C31 0.145(9) 0.119(8) 0.104(6) 0.039(6) 0.018(5) 0.011(6)
C47 0.141(8) 0.116(7) 0.134(9) 0.038(7) -0.006(7) 0.056(6)
C35 0.130(8) 0.104(7) 0.137(7) 0.032(6) 0.000(6) -0.001(6)
C52 0.108(7) 0.107(8) 0.138(7) 0.047(6) -0.012(6) 0.028(6)
C51 0.113(7) 0.112(8) 0.133(7) 0.026(6) -0.014(5) 0.042(6)
C33 0.154(10) 0.098(8) 0.165(8) 0.050(7) 0.031(7) 0.021(7)
C34 0.139(9) 0.093(7) 0.164(8) 0.033(7) 0.014(7) 0.001(6)
C32 0.171(10) 0.143(10) 0.131(8) 0.052(7) 0.037(7) 0.004(7)
C1B 0.087(7) 0.155(7) 0.166(7) 0.072(5) 0.017(5) 0.043(6)
Cl1B 0.158(6) 0.228(8) 0.196(6) 0.103(6) 0.086(5) 0.070(6)
Cl2B 0.149(5) 0.172(6) 0.304(11) 0.109(6) 0.006(6) 0.057(4)
Cl3B 0.152(6) 0.255(9) 0.183(6) 0.027(5) -0.002(4) 0.077(6)
Cl5B 0.134(8) 0.231(10) 0.203(10) 0.091(7) 0.025(7) 0.069(7)
Cl4B 0.176(11) 0.172(9) 0.35(2) 0.122(10) 0.000(13) -0.012(8)
Cl6B 0.149(8) 0.172(10) 0.175(8) 0.077(7) 0.006(6) 0.038(7)
Cl1A 0.120(4) 0.274(9) 0.195(6) 0.100(6) -0.005(4) 0.035(5)
Cl3A 0.215(8) 0.170(6) 0.412(16) 0.144(9) -0.130(9) -0.027(5)
Cl2A 0.315(11) 0.391(13) 0.370(13) 0.186(11) 0.190(10) 0.262(11)
Cl6A 0.124(12) 0.32(3) 0.224(19) -0.005(19) 0.003(12) 0.118(16)
Cl4A 0.155(13) 0.253(16) 0.39(2) 0.200(17) 0.089(15) 0.118(12)
Cl5A 0.129(12) 0.27(3) 0.143(12) 0.023(13) 0.041(10) -0.024(14)

loop_
_atom_type_symbol
_atom_type_description
_atom_type_scat_dispersion_real
_atom_type_scat_dispersion_imag
_atom_type_scat_source
C C 0.0033 0.0016 'International Tables Vol C Tables 4.2.6.8 and 6.1.1.4'
H H 0.0000 0.0000 'International Tables Vol C Tables 4.2.6.8 and 6.1.1.4'
Cl Cl 0.1484 0.1585 'International Tables Vol C Tables 4.2.6.8 and 6.1.1.4'
N N 0.0061 0.0033 'International Tables Vol C Tables 4.2.6.8 and 6.1.1.4'
S S 0.1246 0.1234 'International Tables Vol C Tables 4.2.6.8 and 6.1.1.4'

loop_
_exptl_crystal_face_index_h
_exptl_crystal_face_index_k
_exptl_crystal_face_index_l
_exptl_crystal_face_perp_dist
_exptl_oxdiff_crystal_face_indexfrac_h
_exptl_oxdiff_crystal_face_indexfrac_k
_exptl_oxdiff_crystal_face_indexfrac_l
_exptl_oxdiff_crystal_face_x
_exptl_oxdiff_crystal_face_y
_exptl_oxdiff_crystal_face_z
-1 0 0 0.0313 -0.9969 0.0005 -0.0169 0.0563 -0.0490 -0.0146
1 -2 6 0.1556 0.9995 -2.0383 5.9783 -0.1810 -0.1155 -0.0296
1 0 0 0.0284 0.9969 -0.0005 0.0169 -0.0563 0.0490 0.0146
-1 2 4 0.1563 -1.0054 1.9724 4.0410 -0.0249 -0.0087 -0.1963
0 0 -1 0.0252 0.0006 0.0066 -1.0019 0.0206 0.0124 0.0226
0 0 1 0.0167 -0.0006 -0.0066 1.0019 -0.0206 -0.0124 -0.0226
-1 2 -6 0.1327 -0.9995 2.0383 -5.9783 0.1810 0.1155 0.0296
1 -2 -4 0.1615 1.0054 -1.9724 -4.0410 0.0249 0.0087 0.1963

loop_
_geom_angle_atom_site_label_1
_geom_angle_atom_site_label_2
_geom_angle_atom_site_label_3
_geom_angle
C5 S1 C2 89.8(4)
C9 S10 C11 89.1(4)
C2 N3 C4 110.2(6)
C9 N8 C7 110.2(7)
C49 N36 C37 119.0(7)
C49 N36 C26 120.8(7)
C37 N36 C26 120.0(7)
N3 C4 C5 115.4(7)
C12 C4 N3 123.8(7)
C12 C4 C5 120.8(7)
C18 N29 C30 120.9(7)
C43 N29 C18 120.6(7)
C43 N29 C30 118.4(7)
C4 C5 S1 108.7(5)
C6 C5 S1 129.5(6)
C6 C5 C4 121.7(7)
N8 C7 C11 114.8(7)
C6 C7 N8 123.9(7)
C6 C7 C11 121.2(7)
N8 C9 S10 116.7(6)
N8 C9 C21 120.6(7)
C21 C9 S10 122.6(7)
N3 C2 S1 115.8(6)
N3 C2 C13 122.2(7)
C13 C2 S1 121.9(6)
C50 C49 N36 121.1(7)
C50 C49 C54 117.3(9)
C54 C49 N36 121.6(8)
C4 C12 H12 121.2
C11 C12 C4 117.5(7)
C11 C12 H12 121.2
C7 C11 S10 109.1(5)
C12 C11 S10 129.6(6)
C12 C11 C7 121.3(7)
C5 C6 C7 117.4(7)
C5 C6 H6 121.3
C7 C6 H6 121.3
C16 C15 C14 122.0(7)
C16 C15 C20 116.9(8)
C20 C15 C14 121.1(7)
C42 C37 N36 122.7(8)
C42 C37 C38 118.5(9)
C38 C37 N36 118.8(8)
C15 C14 H14 116.3
C13 C14 C15 127.5(8)
C13 C14 H14 116.3
C28 C23 C22 120.1(7)
C28 C23 C24 117.7(8)
C24 C23 C22 122.2(7)
C2 C13 H13 117.4
C14 C13 C2 125.3(8)
C14 C13 H13 117.4
C17 C18 N29 121.0(7)
C19 C18 N29 119.8(7)
C19 C18 C17 119.2(8)
C27 C26 N36 120.3(7)
C25 C26 N36 119.8(7)
C25 C26 C27 119.9(8)
C15 C16 H16 119.3
C15 C16 C17 121.5(8)
C17 C16 H16 119.3
C18 C17 C16 120.3(8)
C18 C17 H17 119.9
C16 C17 H17 119.9
C44 C43 N29 121.6(7)
C48 C43 N29 120.2(8)
C48 C43 C44 118.2(9)
C31 C30 N29 120.5(8)
C31 C30 C35 118.2(9)
C35 C30 N29 121.3(8)
C18 C19 H19 120.1
C18 C19 C20 119.8(8)
C20 C19 H19 120.1
C23 C22 H22 116.7
C21 C22 C23 126.5(8)
C21 C22 H22 116.7
C9 C21 H21 115.6
C22 C21 C9 128.8(9)
C22 C21 H21 115.6
C26 C27 H27 120.1
C26 C27 C28 119.7(8)
C28 C27 H27 120.1
C23 C28 C27 121.6(8)
C23 C28 H28 119.2
C27 C28 H28 119.2
C26 C25 H25 120.4
C26 C25 C24 119.3(8)
C24 C25 H25 120.4
C23 C24 C25 121.7(8)
C23 C24 H24 119.1
C25 C24 H24 119.1
C43 C44 H44 119.5
C45 C44 C43 120.9(9)
C45 C44 H44 119.5
C49 C50 H50 119.2
C51 C50 C49 121.5(9)
C51 C50 H50 119.2
C37 C42 H42 119.6
C41 C42 C37 120.8(9)
C41 C42 H42 119.6
C15 C20 C19 122.2(8)
C15 C20 H20 118.9
C19 C20 H20 118.9
C43 C48 H48 119.9
C47 C48 C43 120.2(9)
C47 C48 H48 119.9
C44 C45 H45 119.8
C46 C45 C44 120.4(10)
C46 C45 H45 119.8
C49 C54 H54 119.5
C53 C54 C49 121.1(9)
C53 C54 H54 119.5
C40 C39 H39 119.5
C40 C39 C38 121.1(11)
C38 C39 H39 119.5
C54 C53 H53 119.6
C52 C53 C54 120.8(11)
C52 C53 H53 119.6
C39 C40 H40 120.2
C39 C40 C41 119.6(11)
C41 C40 H40 120.2
C42 C41 H41 119.9
C40 C41 C42 120.1(11)
C40 C41 H41 119.9
C37 C38 H38 120.1
C39 C38 C37 119.8(9)
C39 C38 H38 120.1
C45 C46 H46 120.5
C47 C46 C45 119.0(11)
C47 C46 H46 120.5
C30 C31 H31 118.9
C32 C31 C30 122.3(10)
C32 C31 H31 118.9
C48 C47 H47 119.4
C46 C47 C48 121.2(10)
C46 C47 H47 119.4
C30 C35 H35 120.4
C34 C35 C30 119.2(10)
C34 C35 H35 120.4
C53 C52 H52 120.4
C53 C52 C51 119.2(11)
C51 C52 H52 120.4
C50 C51 C52 120.1(10)
C50 C51 H51 119.9
C52 C51 H51 119.9
C34 C33 H33 120.0
C32 C33 H33 120.0
C32 C33 C34 120.0(13)
C35 C34 H34 119.3
C33 C34 C35 121.5(12)
C33 C34 H34 119.3
C31 C32 H32 120.6
C33 C32 C31 118.7(12)
C33 C32 H32 120.6
Cl1B C1B H1B 109.5
Cl1B C1B Cl3B 105.5(5)
Cl2B C1B H1B 109.5
Cl2B C1B Cl1B 115.6(5)
Cl2B C1B Cl3B 107.2(5)
Cl3B C1B H1B 109.5
Cl4B C1B Cl5B 108.0(5)
Cl4B C1B Cl6B 114.7(6)
Cl6B C1B Cl5B 106.5(5)
Cl1A C1A H1A 108.3
Cl3A C1A H1A 108.3
Cl3A C1A Cl1A 111.3(5)
Cl3A C1A Cl2A 110.9(6)
Cl2A C1A H1A 108.3
Cl2A C1A Cl1A 109.5(5)
Cl6A C1A Cl5A 107.9(6)
Cl4A C1A Cl6A 109.5(7)
Cl4A C1A Cl5A 109.2(6)

loop_
_geom_bond_atom_site_label_1
_geom_bond_atom_site_label_2
_geom_bond_distance
S1 C5 1.737(7)
S1 C2 1.738(7)
S10 C9 1.737(8)
S10 C11 1.739(7)
N3 C4 1.399(8)
N3 C2 1.308(8)
N8 C7 1.399(8)
N8 C9 1.296(8)
N36 C49 1.419(9)
N36 C37 1.426(9)
N36 C26 1.427(9)
C4 C5 1.404(9)
C4 C12 1.389(9)
N29 C18 1.424(9)
N29 C43 1.418(9)
N29 C30 1.426(9)
C5 C6 1.370(9)
C7 C11 1.408(9)
C7 C6 1.381(9)
C9 C21 1.457(10)
C2 C13 1.452(9)
C49 C50 1.377(7)
C49 C54 1.381(7)
C12 H12 0.9300
C12 C11 1.372(9)
C6 H6 0.9300
C15 C14 1.450(9)
C15 C16 1.385(8)
C15 C20 1.385(8)
C37 C42 1.382(7)
C37 C38 1.386(7)
C14 H14 0.9300
C14 C13 1.320(9)
C23 C22 1.459(9)
C23 C28 1.377(8)
C23 C24 1.381(8)
C13 H13 0.9300
C18 C17 1.381(8)
C18 C19 1.375(8)
C26 C27 1.380(8)
C26 C25 1.376(8)
C16 H16 0.9300
C16 C17 1.391(8)
C17 H17 0.9300
C43 C44 1.381(7)
C43 C48 1.381(7)
C30 C31 1.376(8)
C30 C35 1.378(8)
C19 H19 0.9300
C19 C20 1.389(8)
C22 H22 0.9300
C22 C21 1.312(9)
C21 H21 0.9300
C27 H27 0.9300
C27 C28 1.385(8)
C28 H28 0.9300
C25 H25 0.9300
C25 C24 1.392(8)
C24 H24 0.9300
C44 H44 0.9300
C44 C45 1.370(8)
C50 H50 0.9300
C50 C51 1.366(8)
C42 H42 0.9300
C42 C41 1.371(8)
C20 H20 0.9300
C48 H48 0.9300
C48 C47 1.369(8)
C45 H45 0.9300
C45 C46 1.367(8)
C54 H54 0.9300
C54 C53 1.364(8)
C39 H39 0.9300
C39 C40 1.363(8)
C39 C38 1.370(8)
C53 H53 0.9300
C53 C52 1.359(8)
C40 H40 0.9300
C40 C41 1.365(8)
C41 H41 0.9300
C38 H38 0.9300
C46 H46 0.9300
C46 C47 1.366(8)
C31 H31 0.9300
C31 C32 1.369(8)
C47 H47 0.9300
C35 H35 0.9300
C35 C34 1.373(8)
C52 H52 0.9300
C52 C51 1.368(8)
C51 H51 0.9300
C33 H33 0.9300
C33 C34 1.362(8)
C33 C32 1.360(8)
C34 H34 0.9300
C32 H32 0.9300
C1B H1B 0.9800
C1B Cl1B 1.689(7)
C1B Cl2B 1.678(6)
C1B Cl3B 1.789(7)
C1B Cl5B 1.790(7)
C1B Cl4B 1.673(7)
C1B Cl6B 1.682(7)
C1A H1A 0.9800
C1A Cl1A 1.713(7)
C1A Cl3A 1.691(7)
C1A Cl2A 1.700(7)
C1A Cl6A 1.713(8)
C1A Cl4A 1.704(8)
C1A Cl5A 1.724(8)

loop_
_geom_hbond_atom_site_label_D
_geom_hbond_atom_site_label_H
_geom_hbond_atom_site_label_A
_geom_hbond_distance_DH
_geom_hbond_distance_HA
_geom_hbond_distance_DA
_geom_hbond_angle_DHA
_geom_hbond_site_symmetry_A
C1A H1A N8 0.98 2.15 3.121(13) 170.3 .
C1B H1B N3 0.98 2.14 3.104(12) 169.2 .
C16 H16 N8 0.93 2.96 3.424(11) 112.7 2_666
C14 H14 S1 0.93 2.74 3.168(8) 109.0 .
C22 H22 S10 0.93 2.86 3.245(8) 106.1 .

loop_
_geom_torsion_atom_site_label_1
_geom_torsion_atom_site_label_2
_geom_torsion_atom_site_label_3
_geom_torsion_atom_site_label_4
_geom_torsion
S1 C5 C6 C7 177.6(6)
S1 C2 C13 C14 -12.1(12)
S10 C9 C21 C22 -1.9(13)
N3 C4 C5 S1 2.0(8)
N3 C4 C5 C6 179.4(7)
N3 C4 C12 C11 179.6(7)
N3 C2 C13 C14 169.1(8)
N8 C7 C11 S10 -1.5(9)
N8 C7 C11 C12 177.1(7)
N8 C7 C6 C5 -178.0(7)
N8 C9 C21 C22 -179.7(9)
N36 C49 C50 C51 -179.8(9)
N36 C49 C54 C53 -179.8(9)
N36 C37 C42 C41 179.9(9)
N36 C37 C38 C39 -179.2(9)
N36 C26 C27 C28 -176.5(8)
N36 C26 C25 C24 176.3(8)
C4 N3 C2 S1 1.6(9)
C4 N3 C2 C13 -179.5(7)
C4 C5 C6 C7 0.8(12)
C4 C12 C11 S10 179.3(6)
C4 C12 C11 C7 1.1(12)
N29 C18 C17 C16 -177.0(8)
N29 C18 C19 C20 177.5(8)
N29 C43 C44 C45 -178.7(9)
N29 C43 C48 C47 179.6(9)
N29 C30 C31 C32 -177.5(11)
N29 C30 C35 C34 177.9(10)
C5 S1 C2 N3 -0.4(7)
C5 S1 C2 C13 -179.3(7)
C5 C4 C12 C11 0.3(12)
C7 N8 C9 S10 -0.9(9)
C7 N8 C9 C21 177.0(7)
C9 S10 C11 C7 0.8(6)
C9 S10 C11 C12 -177.7(8)
C9 N8 C7 C11 1.5(10)
C9 N8 C7 C6 -179.9(8)
C2 S1 C5 C4 -0.9(6)
C2 S1 C5 C6 -177.9(8)
C2 N3 C4 C5 -2.4(10)
C2 N3 C4 C12 178.3(7)
C49 N36 C37 C42 -129.5(9)
C49 N36 C37 C38 49.7(12)
C49 N36 C26 C27 -156.4(8)
C49 N36 C26 C25 23.7(12)
C49 C50 C51 C52 -0.6(16)
C49 C54 C53 C52 -0.2(16)
C12 C4 C5 S1 -178.6(6)
C12 C4 C5 C6 -1.2(12)
C11 S10 C9 N8 0.1(7)
C11 S10 C9 C21 -177.8(7)
C11 C7 C6 C5 0.5(12)
C6 C7 C11 S10 179.9(6)
C6 C7 C11 C12 -1.5(12)
C15 C14 C13 C2 -178.4(8)
C15 C16 C17 C18 -1.3(13)
C37 N36 C49 C50 -136.8(9)
C37 N36 C49 C54 42.4(12)
C37 N36 C26 C27 27.6(12)
C37 N36 C26 C25 -152.4(8)
C37 C42 C41 C40 -1.2(16)
C14 C15 C16 C17 177.5(8)
C14 C15 C20 C19 -177.1(8)
C23 C22 C21 C9 175.6(8)
C18 N29 C43 C44 40.8(12)
C18 N29 C43 C48 -140.5(9)
C18 N29 C30 C31 -127.2(10)
C18 N29 C30 C35 53.9(13)
C18 C19 C20 C15 0.3(14)
C26 N36 C49 C50 47.1(12)
C26 N36 C49 C54 -133.7(9)
C26 N36 C37 C42 46.6(13)
C26 N36 C37 C38 -134.2(9)
C26 C27 C28 C23 -0.2(14)
C26 C25 C24 C23 0.7(14)
C16 C15 C14 C13 -16.9(14)
C16 C15 C20 C19 2.9(13)
C17 C18 C19 C20 -4.1(13)
C43 N29 C18 C17 27.6(12)
C43 N29 C18 C19 -154.0(8)
C43 N29 C30 C31 50.7(13)
C43 N29 C30 C35 -128.2(10)
C43 C44 C45 C46 -2.5(16)
C43 C48 C47 C46 0.7(17)
C30 N29 C18 C17 -154.6(8)
C30 N29 C18 C19 23.8(12)
C30 N29 C43 C44 -137.2(9)
C30 N29 C43 C48 41.6(12)
C30 C31 C32 C33 -1(2)
C30 C35 C34 C33 1(2)
C19 C18 C17 C16 4.5(13)
C22 C23 C28 C27 175.0(8)
C22 C23 C24 C25 -175.3(8)
C27 C26 C25 C24 -3.7(14)
C28 C23 C22 C21 -177.3(9)
C28 C23 C24 C25 2.5(13)
C25 C26 C27 C28 3.4(14)
C24 C23 C22 C21 0.3(14)
C24 C23 C28 C27 -2.7(14)
C44 C43 C48 C47 -1.7(15)
C44 C45 C46 C47 1.4(17)
C50 C49 C54 C53 -0.7(14)
C42 C37 C38 C39 0.0(15)
C20 C15 C14 C13 163.1(9)
C20 C15 C16 C17 -2.4(13)
C48 C43 C44 C45 2.5(14)
C45 C46 C47 C48 -0.5(18)
C54 C49 C50 C51 1.0(14)
C54 C53 C52 C51 0.6(17)
C39 C40 C41 C42 1.0(17)
C53 C52 C51 C50 -0.3(16)
C40 C39 C38 C37 -0.2(17)
C38 C37 C42 C41 0.7(15)
C38 C39 C40 C41 -0.3(18)
C31 C30 C35 C34 -1.1(17)
C35 C30 C31 C32 1.4(18)
C34 C33 C32 C31 1(2)
C32 C33 C34 C35 -1(2)
